data_4106827
loop_
_publ_author_name
'Dongwon Shin'
'Renatus W. Sinkeldam'
'Yitzhak Tor'

_publ_section_title
;
 Emissive RNA Alphabet
;
_journal_name_full 'Journal of the American Chemical Society'
_journal_page_first 14912
_journal_page_last 14915
_journal_paper_doi 10.1021/ja206095a
_journal_volume 133
_journal_year 2011
_chemical_formula_sum 'C11 H12 N2 O6 S'
_chemical_formula_weight 300.29
_chemical_name_systematic
; 
 ? 
;
_space_group_IT_number 4
_symmetry_cell_setting monoclinic
_symmetry_space_group_name_Hall 'P 2yb'
_symmetry_space_group_name_H-M 'P 1 21 1'
_atom_sites_solution_hydrogens geom
_atom_sites_solution_primary direct
_atom_sites_solution_secondary difmap
_audit_creation_method SHELXL-97
_cell_angle_alpha 90.00
_cell_angle_beta 90.747(2)
_cell_angle_gamma 90.00
_cell_formula_units_Z 4
_cell_length_a 6.8494(3)
_cell_length_b 17.1089(7)
_cell_length_c 10.0400(4)
_cell_measurement_reflns_used 5184
_cell_measurement_temperature 100(2)
_cell_measurement_theta_max 67.85
_cell_measurement_theta_min 5.11
_cell_volume 1176.44(8)
_computing_cell_refinement 'Bruker SAINT'
_computing_data_collection 'Bruker APEX2'
_computing_data_reduction 'Bruker SAINT'
_computing_molecular_graphics 'Bruker SHELXTL'
_computing_publication_material 'Bruker SHELXTL'
_computing_structure_refinement 'SHELXL-97 (Sheldrick, 2008)'
_computing_structure_solution 'SHELXS-97 (Sheldrick, 2008)'
_diffrn_ambient_temperature 100(2)
_diffrn_measured_fraction_theta_full 0.978
_diffrn_measured_fraction_theta_max 0.955
_diffrn_measurement_device_type 'Bruker APEX CCD'
_diffrn_measurement_method '\f and \w scans'
_diffrn_radiation_monochromator 'Double Bounce Multilayer Mirror'
_diffrn_radiation_source 'Rotating Anode'
_diffrn_radiation_type CuK\a
_diffrn_radiation_wavelength 1.54178
_diffrn_reflns_av_R_equivalents 0.0260
_diffrn_reflns_av_sigmaI/netI 0.0307
_diffrn_reflns_limit_h_max 8
_diffrn_reflns_limit_h_min -8
_diffrn_reflns_limit_k_max 20
_diffrn_reflns_limit_k_min -10
_diffrn_reflns_limit_l_max 11
_diffrn_reflns_limit_l_min -11
_diffrn_reflns_number 6966
_diffrn_reflns_theta_full 65.00
_diffrn_reflns_theta_max 68.09
_diffrn_reflns_theta_min 5.11
_exptl_absorpt_coefficient_mu 2.767
_exptl_absorpt_correction_T_max 0.9216
_exptl_absorpt_correction_T_min 0.6817
_exptl_absorpt_correction_type multi-scan
_exptl_absorpt_process_details SADABS
_exptl_crystal_colour colourless
_exptl_crystal_density_diffrn 1.695
_exptl_crystal_description Needle
_exptl_crystal_F_000 624
_exptl_crystal_size_max 0.15
_exptl_crystal_size_mid 0.05
_exptl_crystal_size_min 0.03
_refine_diff_density_max 0.272
_refine_diff_density_min -0.216
_refine_diff_density_rms 0.053
_refine_ls_abs_structure_details 'Flack H D (1983), Acta Cryst. A39, 876-881'
_refine_ls_abs_structure_Flack -0.005(17)
_refine_ls_extinction_method none
_refine_ls_goodness_of_fit_ref 1.047
_refine_ls_hydrogen_treatment constr
_refine_ls_matrix_type full
_refine_ls_number_parameters 377
_refine_ls_number_reflns 2722
_refine_ls_number_restraints 15
_refine_ls_restrained_S_all 1.061
_refine_ls_R_factor_all 0.0312
_refine_ls_R_factor_gt 0.0301
_refine_ls_shift/su_max 0.000
_refine_ls_shift/su_mean 0.000
_refine_ls_structure_factor_coef Fsqd
_refine_ls_weighting_details 'calc w=1/[\s^2^(Fo^2^)+(0.0555P)^2^+0.2410P] where P=(Fo^2^+2Fc^2^)/3'
_refine_ls_weighting_scheme calc
_refine_ls_wR_factor_gt 0.0773
_refine_ls_wR_factor_ref 0.0781
_reflns_number_gt 2644
_reflns_number_total 2722
_reflns_threshold_expression >2sigma(I)
_cod_data_source_file ja206095a_si_002.cif
_cod_data_source_block Tor61
_cod_database_code 4106827

loop_
_symmetry_equiv_pos_as_xyz
'x, y, z'
'-x, y+1/2, -z'

loop_
_atom_site_label
_atom_site_type_symbol
_atom_site_fract_x
_atom_site_fract_y
_atom_site_fract_z
_atom_site_U_iso_or_equiv
_atom_site_adp_type
_atom_site_occupancy
_atom_site_symmetry_multiplicity
_atom_site_calc_flag
_atom_site_refinement_flags
_atom_site_disorder_assembly
_atom_site_disorder_group
S8 S -0.39369(10) -0.23950(4) -0.92995(6) 0.01694(17) Uani 1 1 d . . .
O2 O -0.3850(3) -0.51482(13) -0.54492(19) 0.0181(4) Uani 1 1 d . . .
O2' O -0.0478(3) -0.33706(13) -0.4327(2) 0.0182(4) Uani 1 1 d . . .
H2O' H 0.0418 -0.3284 -0.4872 0.027 Uiso 1 1 calc R . .
O3' O -0.2284(3) -0.25911(15) -0.23981(19) 0.0234(5) Uani 1 1 d . . .
H3O' H -0.1110 -0.2726 -0.2470 0.035 Uiso 1 1 calc R . .
O4 O -0.3705(3) -0.50711(13) -0.99444(19) 0.0166(4) Uani 1 1 d . . .
O4' O -0.5599(3) -0.31294(13) -0.4893(2) 0.0158(4) Uani 1 1 d . . .
O5' O -0.6540(3) -0.16488(13) -0.2376(2) 0.0190(4) Uani 1 1 d . . .
H5O' H -0.7227 -0.1892 -0.1826 0.028 Uiso 1 1 calc R . .
N1 N -0.3889(4) -0.39209(15) -0.6367(2) 0.0136(5) Uani 1 1 d . . .
N3 N -0.3785(3) -0.50627(15) -0.7694(2) 0.0142(5) Uani 1 1 d . . .
H3N H -0.3776 -0.5577 -0.7719 0.017 Uiso 1 1 calc R . .
C1' C -0.3857(4) -0.35696(19) -0.5050(3) 0.0147(6) Uani 1 1 d . . .
H1' H -0.3814 -0.3994 -0.4366 0.018 Uiso 1 1 calc R . .
C2 C -0.3840(4) -0.47348(19) -0.6430(3) 0.0132(6) Uani 1 1 d . . .
C2' C -0.2206(4) -0.29921(18) -0.4764(3) 0.0157(6) Uani 1 1 d . . .
H2' H -0.1937 -0.2677 -0.5580 0.019 Uiso 1 1 calc R . .
C3' C -0.3101(4) -0.24608(18) -0.3677(3) 0.0157(6) Uani 1 1 d . . .
H3' H -0.2965 -0.1898 -0.3930 0.019 Uiso 1 1 calc R . .
C4 C -0.3743(4) -0.46982(19) -0.8899(3) 0.0132(6) Uani 1 1 d . . .
C4' C -0.5277(4) -0.26980(18) -0.3681(3) 0.0143(6) Uani 1 1 d . . .
H4' H -0.5524 -0.3047 -0.2903 0.017 Uiso 1 1 calc R . .
C5 C -0.3784(4) -0.38448(19) -0.8801(3) 0.0142(6) Uani 1 1 d . . .
C5' C -0.6688(4) -0.20232(18) -0.3654(3) 0.0170(6) Uani 1 1 d . . .
H5'A H -0.6374 -0.1646 -0.4367 0.020 Uiso 1 1 calc R . .
H5'B H -0.8037 -0.2215 -0.3807 0.020 Uiso 1 1 calc R . .
C6 C -0.3936(4) -0.34713(19) -0.7539(3) 0.0133(6) Uani 1 1 d . . .
C7 C -0.3751(4) -0.3333(2) -0.9851(3) 0.0170(6) Uani 1 1 d . . .
H7 H -0.3641 -0.3481 -1.0759 0.020 Uiso 1 1 calc R . .
C9 C -0.4091(4) -0.26771(19) -0.7653(3) 0.0165(6) Uani 1 1 d . . .
H9 H -0.4260 -0.2329 -0.6927 0.020 Uiso 1 1 calc R . .
S8A S -0.89264(10) -0.56106(4) 0.25943(7) 0.01719(17) Uani 1 1 d . . .
O2A' O -0.5496(3) -0.46773(13) -0.2417(2) 0.0189(4) Uani 1 1 d . . .
H2A H -0.4549 -0.4732 -0.1885 0.028 Uiso 1 1 calc R . .
O3A' O -0.7474(6) -0.5528(3) -0.4182(3) 0.0202(10) Uani 0.60 1 d PDU A 1
H3A H -0.6455 -0.5255 -0.4182 0.030 Uiso 0.60 1 calc PR A 1
O3B' O -0.7144(10) -0.5811(5) -0.4002(6) 0.0253(19) Uani 0.40 1 d PDU A 2
H3B H -0.6160 -0.5521 -0.4073 0.038 Uiso 0.40 1 calc PR A 2
O4A' O -1.0583(3) -0.48145(13) -0.18489(19) 0.0160(4) Uani 1 1 d . . .
O5A' O -1.1679(3) -0.63129(13) -0.1366(2) 0.0217(5) Uani 1 1 d . A .
H5A H -1.2127 -0.5978 -0.0840 0.032 Uiso 1 1 calc R . .
O7 O -0.8917(3) -0.29344(13) 0.32589(19) 0.0166(4) Uani 1 1 d . . .
O8 O -0.8574(3) -0.28447(12) -0.12213(19) 0.0154(4) Uani 1 1 d . . .
N1A N -0.8795(3) -0.40693(15) -0.0318(2) 0.0140(5) Uani 1 1 d . . .
N3A N -0.8728(4) -0.29347(15) 0.1020(2) 0.0134(5) Uani 1 1 d . . .
H3AA H -0.8673 -0.2421 0.1048 0.016 Uiso 1 1 calc R . .
C1A' C -0.8788(4) -0.44213(19) -0.1640(3) 0.0152(6) Uani 1 1 d . . .
H1A H -0.8672 -0.3996 -0.2318 0.018 Uiso 1 1 calc R . .
C2A C -0.8698(4) -0.32687(19) -0.0238(3) 0.0136(6) Uani 1 1 d . . .
C2A' C -0.7173(4) -0.50221(19) -0.1871(3) 0.0170(6) Uani 1 1 d . A .
H2AA H -0.6823 -0.5285 -0.1011 0.020 Uiso 1 1 calc R . .
C3A' C -0.8153(4) -0.5616(2) -0.2825(3) 0.0202(6) Uani 1 1 d D . .
H3AB H -0.7999 -0.6165 -0.2498 0.024 Uiso 0.60 1 calc PR A 1
H3AC H -0.8167 -0.6104 -0.2314 0.024 Uiso 0.40 1 d PR A 2
C4A C -0.8835(4) -0.3312(2) 0.2236(3) 0.0153(6) Uani 1 1 d . . .
C4A' C -1.0314(4) -0.53698(17) -0.2902(3) 0.0163(6) Uani 1 1 d . A .
H4A H -1.0580 -0.5110 -0.3778 0.020 Uiso 1 1 calc R . .
C5A C -0.8832(4) -0.4156(2) 0.2122(3) 0.0148(6) Uani 1 1 d . . .
C5A' C -1.1780(4) -0.60170(19) -0.2701(3) 0.0185(6) Uani 1 1 d . . .
H5AA H -1.3111 -0.5816 -0.2887 0.022 Uiso 1 1 calc R A .
H5AB H -1.1520 -0.6447 -0.3335 0.022 Uiso 1 1 calc R . .
C6A C -0.8885(4) -0.4528(2) 0.0850(3) 0.0139(6) Uani 1 1 d . . .
C7A C -0.8839(4) -0.4679(2) 0.3161(3) 0.0175(6) Uani 1 1 d . . .
H7A H -0.8801 -0.4536 0.4075 0.021 Uiso 1 1 calc R . .
C9A C -0.8987(4) -0.53253(18) 0.0949(3) 0.0163(6) Uani 1 1 d . . .
H9A H -0.9078 -0.5673 0.0212 0.020 Uiso 1 1 calc R . .

loop_
_atom_site_aniso_label
_atom_site_aniso_U_11
_atom_site_aniso_U_22
_atom_site_aniso_U_33
_atom_site_aniso_U_23
_atom_site_aniso_U_13
_atom_site_aniso_U_12
S8 0.0209(3) 0.0128(4) 0.0171(3) 0.0039(3) -0.0022(2) -0.0017(3)
O2 0.0278(11) 0.0114(11) 0.0152(9) 0.0012(9) 0.0021(8) 0.0012(9)
O2' 0.0159(10) 0.0200(12) 0.0188(10) 0.0010(9) 0.0016(7) 0.0013(9)
O3' 0.0201(10) 0.0362(15) 0.0140(9) -0.0041(9) -0.0021(8) 0.0060(10)
O4 0.0173(9) 0.0177(12) 0.0148(10) -0.0023(9) 0.0004(7) 0.0015(9)
O4' 0.0171(10) 0.0132(11) 0.0171(10) -0.0037(8) -0.0011(8) -0.0009(8)
O5' 0.0283(11) 0.0094(10) 0.0194(10) -0.0021(8) 0.0059(8) -0.0014(9)
N1 0.0186(12) 0.0083(13) 0.0138(12) -0.0028(10) -0.0017(9) -0.0018(10)
N3 0.0183(12) 0.0087(13) 0.0157(11) -0.0006(10) 0.0000(9) 0.0003(10)
C1' 0.0175(13) 0.0127(15) 0.0138(12) 0.0010(11) 0.0026(10) 0.0021(12)
C2 0.0118(12) 0.0125(15) 0.0152(13) 0.0003(12) 0.0016(10) 0.0002(11)
C2' 0.0169(14) 0.0135(15) 0.0166(14) 0.0019(11) -0.0016(11) -0.0025(12)
C3' 0.0209(14) 0.0113(15) 0.0148(12) -0.0010(11) 0.0011(10) -0.0023(12)
C4 0.0097(12) 0.0142(16) 0.0157(13) -0.0015(12) -0.0013(10) 0.0000(11)
C4' 0.0200(14) 0.0100(14) 0.0128(12) -0.0016(11) 0.0007(10) -0.0009(12)
C5 0.0122(13) 0.0166(16) 0.0139(13) 0.0001(12) 0.0000(10) 0.0006(12)
C5' 0.0214(14) 0.0130(15) 0.0167(13) -0.0019(11) -0.0004(10) 0.0017(12)
C6 0.0125(13) 0.0123(17) 0.0152(13) 0.0002(12) -0.0001(10) -0.0023(11)
C7 0.0162(13) 0.0163(16) 0.0186(14) 0.0003(13) 0.0001(10) -0.0005(12)
C9 0.0214(14) 0.0152(16) 0.0128(13) 0.0006(11) -0.0020(11) -0.0027(12)
S8A 0.0208(3) 0.0132(4) 0.0176(3) 0.0048(3) 0.0009(2) 0.0009(3)
O2A' 0.0157(9) 0.0207(12) 0.0203(9) -0.0004(9) 0.0007(7) -0.0013(9)
O3A' 0.0175(16) 0.0238(18) 0.0193(15) -0.0096(14) 0.0035(12) -0.0004(15)
O3B' 0.025(2) 0.023(3) 0.028(2) -0.0057(18) 0.0038(17) 0.0024(18)
O4A' 0.0167(9) 0.0149(11) 0.0164(9) -0.0020(8) 0.0004(7) -0.0018(8)
O5A' 0.0305(11) 0.0121(11) 0.0226(10) 0.0003(9) 0.0085(9) -0.0009(9)
O7 0.0191(10) 0.0162(11) 0.0144(10) -0.0046(9) 0.0026(8) -0.0009(9)
O8 0.0209(10) 0.0115(11) 0.0139(9) 0.0035(8) -0.0011(7) -0.0014(8)
N1A 0.0156(11) 0.0116(14) 0.0149(11) 0.0010(10) 0.0024(9) 0.0012(10)
N3A 0.0178(12) 0.0080(13) 0.0145(11) -0.0014(10) 0.0011(9) -0.0007(10)
C1A' 0.0174(13) 0.0137(16) 0.0143(13) 0.0002(11) -0.0015(11) -0.0013(12)
C2A 0.0106(12) 0.0138(15) 0.0165(13) 0.0003(12) -0.0012(10) -0.0008(11)
C2A' 0.0193(14) 0.0161(16) 0.0157(13) 0.0014(12) 0.0011(10) 0.0012(13)
C3A' 0.0210(14) 0.0159(16) 0.0237(14) -0.0056(13) 0.0058(11) 0.0002(13)
C4A 0.0082(12) 0.0205(17) 0.0174(13) 0.0024(13) 0.0007(10) -0.0013(12)
C4A' 0.0228(14) 0.0125(16) 0.0135(12) -0.0023(11) -0.0021(11) 0.0006(12)
C5A 0.0118(13) 0.0159(16) 0.0166(14) 0.0007(12) -0.0001(10) -0.0001(12)
C5A' 0.0210(15) 0.0126(15) 0.0217(14) -0.0015(12) -0.0026(11) -0.0003(13)
C6A 0.0123(13) 0.0141(16) 0.0153(13) 0.0005(11) -0.0002(10) -0.0010(11)
C7A 0.0173(13) 0.0192(17) 0.0161(13) 0.0012(13) 0.0019(10) -0.0014(13)
C9A 0.0186(14) 0.0133(17) 0.0171(12) 0.0037(12) 0.0030(10) 0.0007(12)

loop_
_atom_type_symbol
_atom_type_description
_atom_type_scat_dispersion_real
_atom_type_scat_dispersion_imag
_atom_type_scat_source
C C 0.0181 0.0091 'International Tables Vol C Tables 4.2.6.8 and 6.1.1.4'
H H 0.0000 0.0000 'International Tables Vol C Tables 4.2.6.8 and 6.1.1.4'
N N 0.0311 0.0180 'International Tables Vol C Tables 4.2.6.8 and 6.1.1.4'
O O 0.0492 0.0322 'International Tables Vol C Tables 4.2.6.8 and 6.1.1.4'
S S 0.3331 0.5567 'International Tables Vol C Tables 4.2.6.8 and 6.1.1.4'

loop_
_geom_angle_atom_site_label_1
_geom_angle_atom_site_label_2
_geom_angle_atom_site_label_3
_geom_angle
C7 S8 C9 93.06(15)
C2' O2' H2O' 109.5
C3' O3' H3O' 109.5
C1' O4' C4' 104.3(2)
C5' O5' H5O' 109.5
C2 N1 C6 120.6(2)
C2 N1 C1' 117.0(2)
C6 N1 C1' 122.4(3)
C4 N3 C2 128.9(3)
C4 N3 H3N 115.5
C2 N3 H3N 115.5
O4' C1' N1 108.5(2)
O4' C1' C2' 104.9(2)
N1 C1' C2' 116.2(2)
O4' C1' H1' 109.0
N1 C1' H1' 109.0
C2' C1' H1' 109.0
O2 C2 N3 120.5(3)
O2 C2 N1 123.1(3)
N3 C2 N1 116.5(2)
O2' C2' C1' 112.2(2)
O2' C2' C3' 112.8(2)
C1' C2' C3' 102.3(2)
O2' C2' H2' 109.8
C1' C2' H2' 109.8
C3' C2' H2' 109.8
O3' C3' C4' 109.4(2)
O3' C3' C2' 113.0(2)
C4' C3' C2' 103.6(2)
O3' C3' H3' 110.2
C4' C3' H3' 110.2
C2' C3' H3' 110.2
O4 C4 N3 121.5(3)
O4 C4 C5 125.2(3)
N3 C4 C5 113.3(2)
O4' C4' C5' 108.5(2)
O4' C4' C3' 106.0(2)
C5' C4' C3' 114.7(3)
O4' C4' H4' 109.2
C5' C4' H4' 109.2
C3' C4' H4' 109.2
C7 C5 C6 113.6(3)
C7 C5 C4 125.8(3)
C6 C5 C4 120.6(3)
O5' C5' C4' 108.7(2)
O5' C5' H5'A 109.9
C4' C5' H5'A 109.9
O5' C5' H5'B 109.9
C4' C5' H5'B 109.9
H5'A C5' H5'B 108.3
C9 C6 N1 128.0(3)
C9 C6 C5 112.2(3)
N1 C6 C5 119.9(3)
C5 C7 S8 110.5(2)
C5 C7 H7 124.8
S8 C7 H7 124.8
C6 C9 S8 110.7(2)
C6 C9 H9 124.7
S8 C9 H9 124.7
C7A S8A C9A 93.19(15)
C2A' O2A' H2A 109.5
C3A' O3A' H3A 109.5
C3A' O3B' H3B 109.5
C1A' O4A' C4A' 107.7(2)
C5A' O5A' H5A 109.5
C2A N1A C6A 120.5(2)
C2A N1A C1A' 117.7(2)
C6A N1A C1A' 121.8(3)
C4A N3A C2A 127.8(3)
C4A N3A H3AA 116.1
C2A N3A H3AA 116.1
O4A' C1A' N1A 108.6(2)
O4A' C1A' C2A' 106.7(2)
N1A C1A' C2A' 115.3(2)
O4A' C1A' H1A 108.7
N1A C1A' H1A 108.7
C2A' C1A' H1A 108.7
O8 C2A N1A 123.1(3)
O8 C2A N3A 119.4(3)
N1A C2A N3A 117.6(3)
O2A' C2A' C1A' 111.9(3)
O2A' C2A' C3A' 112.6(2)
C1A' C2A' C3A' 103.1(2)
O2A' C2A' H2AA 109.7
C1A' C2A' H2AA 109.7
C3A' C2A' H2AA 109.7
O3B' C3A' O3A' 22.6(3)
O3B' C3A' C4A' 120.1(4)
O3A' C3A' C4A' 104.1(3)
O3B' C3A' C2A' 117.3(4)
O3A' C3A' C2A' 111.8(3)
C4A' C3A' C2A' 105.1(2)
O3B' C3A' H3AB 90.1
O3A' C3A' H3AB 111.8
C4A' C3A' H3AB 111.8
C2A' C3A' H3AB 111.8
O3B' C3A' H3AC 104.2
O3A' C3A' H3AC 125.8
C4A' C3A' H3AC 104.1
C2A' C3A' H3AC 104.1
H3AB C3A' H3AC 14.0
O7 C4A N3A 120.1(3)
O7 C4A C5A 126.6(3)
N3A C4A C5A 113.3(3)
O4A' C4A' C5A' 107.1(2)
O4A' C4A' C3A' 106.0(2)
C5A' C4A' C3A' 115.6(3)
O4A' C4A' H4A 109.3
C5A' C4A' H4A 109.3
C3A' C4A' H4A 109.3
C7A C5A C6A 112.9(3)
C7A C5A C4A 126.1(3)
C6A C5A C4A 121.0(3)
O5A' C5A' C4A' 111.1(2)
O5A' C5A' H5AA 109.4
C4A' C5A' H5AA 109.4
O5A' C5A' H5AB 109.4
C4A' C5A' H5AB 109.4
H5AA C5A' H5AB 108.0
C9A C6A N1A 128.0(3)
C9A C6A C5A 112.4(3)
N1A C6A C5A 119.6(3)
C5A C7A S8A 111.0(2)
C5A C7A H7A 124.5
S8A C7A H7A 124.5
C6A C9A S8A 110.5(2)
C6A C9A H9A 124.7
S8A C9A H9A 124.7

loop_
_geom_bond_atom_site_label_1
_geom_bond_atom_site_label_2
_geom_bond_distance
S8 C7 1.703(3)
S8 C9 1.726(3)
O2 C2 1.213(4)
O2' C2' 1.414(4)
O2' H2O' 0.8400
O3' C3' 1.412(3)
O3' H3O' 0.8400
O4 C4 1.229(4)
O4' C1' 1.422(4)
O4' C4' 1.437(3)
O5' C5' 1.436(3)
O5' H5O' 0.8400
N1 C2 1.394(4)
N1 C6 1.405(4)
N1 C1' 1.453(4)
N3 C4 1.362(4)
N3 C2 1.388(4)
N3 H3N 0.8800
C1' C2' 1.526(4)
C1' H1' 1.0000
C2' C3' 1.553(4)
C2' H2' 1.0000
C3' C4' 1.544(4)
C3' H3' 1.0000
C4 C5 1.464(4)
C4' C5' 1.506(4)
C4' H4' 1.0000
C5 C7 1.371(4)
C5 C6 1.424(4)
C5' H5'A 0.9900
C5' H5'B 0.9900
C6 C9 1.368(5)
C7 H7 0.9500
C9 H9 0.9500
S8A C7A 1.694(3)
S8A C9A 1.723(3)
O2A' C2A' 1.409(4)
O2A' H2A 0.8400
O3A' C3A' 1.454(4)
O3A' H3A 0.8400
O3B' C3A' 1.416(4)
O3B' H3B 0.8400
O4A' C1A' 1.415(3)
O4A' C4A' 1.435(3)
O5A' C5A' 1.434(4)
O5A' H5A 0.8400
O7 C4A 1.215(4)
O8 C2A 1.229(4)
N1A C2A 1.374(4)
N1A C6A 1.413(4)
N1A C1A' 1.457(4)
N3A C4A 1.384(4)
N3A C2A 1.387(4)
N3A H3AA 0.8800
C1A' C2A' 1.530(4)
C1A' H1A 1.0000
C2A' C3A' 1.544(4)
C2A' H2AA 1.0000
C3A' C4A' 1.540(4)
C3A' H3AB 1.0000
C3A' H3AC 0.9800
C4A C5A 1.449(5)
C4A' C5A' 1.510(4)
C4A' H4A 1.0000
C5A C7A 1.373(4)
C5A C6A 1.427(4)
C5A' H5AA 0.9900
C5A' H5AB 0.9900
C6A C9A 1.370(5)
C7A H7A 0.9500
C9A H9A 0.9500

loop_
_geom_hbond_atom_site_label_D
_geom_hbond_atom_site_label_H
_geom_hbond_atom_site_label_A
_geom_hbond_distance_DH
_geom_hbond_distance_HA
_geom_hbond_distance_DA
_geom_hbond_angle_DHA
_geom_hbond_site_symmetry_A
O3' H3O' O2' 0.84 2.21 2.669(3) 114.0 .
O5' H5O' O8 0.84 1.97 2.741(3) 151.5 .
O3A' H3A O2A' 0.84 2.13 2.652(5) 120.5 .
O3A' H3A O2 0.84 2.21 2.878(4) 136.2 .
O3B' H3B O2 0.84 2.21 2.927(7) 143.7 .
O3B' H3B O2A' 0.84 2.24 2.742(7) 118.1 .
O2' H2O' O7 0.84 2.03 2.764(3) 146.0 1_654
O3' H3O' O8 0.84 2.14 2.822(3) 138.3 1_655
N3 H3N O5' 0.88 1.85 2.724(3) 172.2 2_444
O2A' H2A O4 0.84 2.11 2.836(3) 144.9 1_556
O5A' H5A O4 0.84 2.10 2.920(3) 165.4 1_456
N3A H3AA O5A' 0.88 1.94 2.810(4) 171.1 2_355
